data_7042835
loop_
_publ_author_name
'Xie, Zhen-ni'
'Mei, Lei'
'Wu, Qunyan'
'Hu, Kong-qiu'
'Xia, Liang-Shu'
'Chai, Zhifang'
'Shi, Weiqun'

_publ_section_title
;
 Temperature-induced Reversible Single-Crystal-to-Single-Crystal
 Isomerisation of Uranyl Polyrotaxane: An Exquisite Case of Coordination
 Variability of Uranyl Center
;
_journal_name_full 'Dalton Trans.'
_journal_paper_doi 10.1039/C7DT01034F
_journal_year 2017
_chemical_formula_sum 'C108 H112 Br2 N52 O34 U'
_chemical_formula_weight 3080.34
_chemical_name_systematic
;
 ?
;
_space_group_crystal_system triclinic
_space_group_IT_number 2
_space_group_name_Hall '-P 1'
_space_group_name_H-M_alt 'P -1'
_symmetry_space_group_name_Hall '-P 1'
_symmetry_space_group_name_H-M 'P -1'
_atom_sites_solution_hydrogens geom
_audit_creation_method SHELXL-2014
_audit_update_record
;
2017-03-04 deposited with the CCDC.
2017-05-01 downloaded from the CCDC.
;
_cell_angle_alpha 91.439(5)
_cell_angle_beta 96.887(6)
_cell_angle_gamma 93.574(5)
_cell_formula_units_Z 1
_cell_length_a 12.8248(15)
_cell_length_b 14.8362(16)
_cell_length_c 17.044(2)
_cell_measurement_reflns_used 9464
_cell_measurement_temperature 320(2)
_cell_measurement_theta_max 27.52
_cell_measurement_theta_min 3.04
_cell_volume 3211.6(6)
_computing_cell_refinement 'Bruker SAINT'
_computing_data_collection 'Bruker APEX3'
_computing_data_reduction 'Bruker SAINT'
_computing_molecular_graphics 'Bruker SHELXTL'
_computing_publication_material 'Bruker SHELXTL'
_computing_structure_refinement 'SHELXL-2014 (Sheldrick, 2014)'
_computing_structure_solution 'SHELXS-97 (Sheldrick 2008)'
_diffrn_ambient_temperature 320(2)
_diffrn_measured_fraction_theta_full 0.998
_diffrn_measured_fraction_theta_max 0.999
_diffrn_measurement_device_type 'Bruker APEX-II CCD'
_diffrn_measurement_method '\f and \w scans'
_diffrn_radiation_type MoK\a
_diffrn_radiation_wavelength 0.71073
_diffrn_reflns_av_R_equivalents 0.0437
_diffrn_reflns_av_unetI/netI 0.0316
_diffrn_reflns_Laue_measured_fraction_full 0.998
_diffrn_reflns_Laue_measured_fraction_max 0.999
_diffrn_reflns_limit_h_max 16
_diffrn_reflns_limit_h_min -16
_diffrn_reflns_limit_k_max 19
_diffrn_reflns_limit_k_min -19
_diffrn_reflns_limit_l_max 22
_diffrn_reflns_limit_l_min -22
_diffrn_reflns_number 81895
_diffrn_reflns_point_group_measured_fraction_full 0.998
_diffrn_reflns_point_group_measured_fraction_max 0.999
_diffrn_reflns_theta_full 25.242
_diffrn_reflns_theta_max 27.484
_diffrn_reflns_theta_min 3.041
_exptl_absorpt_coefficient_mu 1.985
_exptl_crystal_colour yellow
_exptl_crystal_density_diffrn 1.593
_exptl_crystal_description block
_exptl_crystal_F_000 1558
_refine_diff_density_max 3.265
_refine_diff_density_min -1.877
_refine_diff_density_rms 0.111
_refine_ls_extinction_method none
_refine_ls_goodness_of_fit_ref 1.049
_refine_ls_hydrogen_treatment constr
_refine_ls_matrix_type full
_refine_ls_number_parameters 889
_refine_ls_number_reflns 14709
_refine_ls_number_restraints 6
_refine_ls_restrained_S_all 1.048
_refine_ls_R_factor_all 0.0503
_refine_ls_R_factor_gt 0.0468
_refine_ls_shift/su_max 0.000
_refine_ls_shift/su_mean 0.000
_refine_ls_structure_factor_coef Fsqd
_refine_ls_weighting_details 'w=1/[\s^2^(Fo^2^)+(0.0933P)^2^+3.5401P] where P=(Fo^2^+2Fc^2^)/3'
_refine_ls_weighting_scheme calc
_refine_ls_wR_factor_gt 0.1323
_refine_ls_wR_factor_ref 0.1357
_reflns_Friedel_coverage 0.000
_reflns_number_gt 14028
_reflns_number_total 14709
_reflns_threshold_expression 'I > 2\s(I)'
_cod_data_source_file c7dt01034f2.cif
_cod_data_source_block 2-bUP-320K
_cod_database_code 7042835
_shelx_space_group_comment
;
The symmetry employed for this shelxl refinement is uniquely defined
by the following loop, which should always be used as a source of
symmetry information in preference to the above space-group names.
They are only intended as comments.
;
_shelxl_version_number 2014-3

loop_
_space_group_symop_operation_xyz
'x, y, z'
'-x, -y, -z'

loop_
_atom_site_label
_atom_site_type_symbol
_atom_site_fract_x
_atom_site_fract_y
_atom_site_fract_z
_atom_site_U_iso_or_equiv
_atom_site_adp_type
_atom_site_occupancy
_atom_site_site_symmetry_order
_atom_site_calc_flag
_atom_site_refinement_flags_posn
_atom_site_refinement_flags_adp
_atom_site_refinement_flags_occupancy
U1 U 0.5000 0.5000 0.5000 0.02777(7) Uani 1 2 d S . P
Br1 Br 0.4737(4) 0.8732(4) 1.1188(4) 0.467(4) Uani 1 1 d . U .
N1 N 0.1201(3) 0.5589(2) 0.77307(17) 0.0322(6) Uani 1 1 d . . .
C1 C 0.2673(3) 0.5084(3) 0.5662(2) 0.0357(8) Uani 1 1 d . . .
O1 O 0.5687(3) 0.5995(2) 0.5411(2) 0.0524(8) Uani 1 1 d . . .
O2 O 0.3649(2) 0.5359(2) 0.57055(18) 0.0445(7) Uani 1 1 d . . .
N2 N 0.8040(2) 0.1723(2) 0.62473(17) 0.0313(6) Uani 1 1 d . . .
C2 C 0.2185(3) 0.5252(2) 0.6419(2) 0.0289(7) Uani 1 1 d . . .
O4 O 0.5665(3) 0.4224(3) 0.6058(2) 0.0567(9) Uani 1 1 d . . .
N4 N 0.3775(3) 0.4998(2) 1.0302(2) 0.0410(7) Uani 1 1 d . . .
C4 C 0.2226(3) 0.5866(3) 0.7735(2) 0.0384(8) Uani 1 1 d . . .
H4 H 0.2592 0.6169 0.8178 0.046 Uiso 1 1 calc R U .
O5 O 0.4868(3) 0.3242(3) 0.6791(3) 0.0649(10) Uani 1 1 d . . .
N5 N 0.3274(3) 0.3649(2) 0.9748(2) 0.0372(7) Uani 1 1 d . . .
C6 C 0.1145(3) 0.4961(3) 0.6442(2) 0.0354(8) Uani 1 1 d . . .
H6 H 0.0765 0.4647 0.6009 0.042 Uiso 1 1 calc R U .
N6 N 0.1869(2) 0.2661(2) 0.90456(18) 0.0342(6) Uani 1 1 d . . .
O6 O 0.0022(3) 0.7843(2) 0.89118(16) 0.0464(7) Uani 1 1 d . . .
C7 C 0.0627(4) 0.5815(3) 0.8416(2) 0.0432(10) Uani 1 1 d . . .
H7A H -0.0095 0.5921 0.8220 0.052 Uiso 1 1 calc R U .
H7B H 0.0950 0.6371 0.8674 0.052 Uiso 1 1 calc R U .
N7 N 0.0170(2) 0.2572(2) 0.85618(16) 0.0291(6) Uani 1 1 d . . .
O7 O 0.2581(3) 0.7043(2) 0.94376(18) 0.0522(8) Uani 1 1 d . . .
C8 C 0.0625(3) 0.5086(3) 0.9019(2) 0.0328(7) Uani 1 1 d . . .
H8A H 0.1344 0.4979 0.9224 0.039 Uiso 1 1 calc R U .
H8B H 0.0297 0.4528 0.8768 0.039 Uiso 1 1 calc R U .
N8 N 0.0340(3) 0.8132(2) 1.02544(18) 0.0365(7) Uani 1 1 d . . .
O8 O 0.3408(2) 0.4870(2) 0.89466(18) 0.0458(7) Uani 1 1 d . . .
O9 O 0.1344(2) 0.35078(18) 0.79737(15) 0.0348(5) Uani 1 1 d . . .
N9 N -0.1313(3) 0.7840(2) 0.97082(18) 0.0362(7) Uani 1 1 d . . .
C10 C 0.5554(3) 0.3461(3) 0.6390(2) 0.0391(8) Uani 1 1 d . . .
N10 N -0.2695(3) 0.6834(2) 0.9007(2) 0.0395(7) Uani 1 1 d . . .
O10 O -0.1885(3) 0.6339(2) 0.79549(17) 0.0442(7) Uani 1 1 d . . .
C11 C 0.6436(3) 0.2841(3) 0.6322(2) 0.0317(7) Uani 1 1 d . . .
O11 O 1.1658(3) -0.2818(2) 0.56499(17) 0.0458(7) Uani 1 1 d . . .
N11 N 0.2042(3) 0.7520(2) 1.06154(19) 0.0365(7) Uani 1 1 d . . .
C12 C 0.7310(3) 0.3113(3) 0.5958(2) 0.0348(8) Uani 1 1 d . . .
H12 H 0.7354 0.3675 0.5730 0.042 Uiso 1 1 calc R U .
O12 O 0.9308(2) -0.0250(2) 0.76900(18) 0.0419(6) Uani 1 1 d . . .
N12 N -0.1591(2) 0.2990(2) 0.81095(19) 0.0354(7) Uani 1 1 d . . .
C13 C 0.8113(3) 0.2542(3) 0.5938(2) 0.0363(8) Uani 1 1 d . . .
H13 H 0.8709 0.2726 0.5708 0.044 Uiso 1 1 calc R U .
O13 O -0.1387(2) 0.4262(2) 0.73932(19) 0.0436(7) Uani 1 1 d . . .
N13 N 1.3012(3) -0.0753(2) 0.6702(2) 0.0389(7) Uani 1 1 d . . .
C14 C 0.7197(3) 0.1438(3) 0.6592(2) 0.0378(8) Uani 1 1 d . . .
H14 H 0.7157 0.0862 0.6795 0.045 Uiso 1 1 calc R U .
O14 O 1.1041(2) 0.13611(18) 0.74879(16) 0.0364(6) Uani 1 1 d . . .
N14 N 1.2154(3) 0.0207(2) 0.75854(19) 0.0338(6) Uani 1 1 d . . .
C15 C 0.6394(3) 0.1999(3) 0.6645(2) 0.0356(8) Uani 1 1 d . . .
H15 H 0.5820 0.1809 0.6899 0.043 Uiso 1 1 calc R U .
O15 O 1.3492(3) -0.0983(2) 0.54493(19) 0.0491(7) Uani 1 1 d . . .
N15 N 1.0823(3) -0.1004(2) 0.76387(19) 0.0342(6) Uani 1 1 d . . .
C16 C 0.8931(3) 0.1135(3) 0.6223(2) 0.0390(9) Uani 1 1 d . . .
H16A H 0.8848 0.0639 0.6575 0.047 Uiso 1 1 calc R U .
H16B H 0.9583 0.1481 0.6413 0.047 Uiso 1 1 calc R U .
O16 O 0.6930(3) -0.0502(2) 0.61607(18) 0.0446(7) Uani 1 1 d . . .
N16 N 0.9302(3) -0.1661(2) 0.70705(18) 0.0337(6) Uani 1 1 d . . .
C17 C 0.9001(3) 0.0758(3) 0.5402(2) 0.0358(8) Uani 1 1 d . . .
H17A H 0.9072 0.1251 0.5044 0.043 Uiso 1 1 calc R U .
H17B H 0.8361 0.0394 0.5214 0.043 Uiso 1 1 calc R U .
O17 O 0.9473(2) -0.2851(2) 0.41811(18) 0.0440(7) Uani 1 1 d . . .
N17 N 1.1744(3) -0.1999(2) 0.68287(19) 0.0379(7) Uani 1 1 d . . .
C18 C 0.9938(3) 0.0185(3) 0.5408(2) 0.0392(9) Uani 1 1 d . . .
H18A H 1.0572 0.0547 0.5614 0.047 Uiso 1 1 calc R U .
H18B H 0.9854 -0.0313 0.5757 0.047 Uiso 1 1 calc R U .
N18 N 1.0241(3) -0.2749(2) 0.6358(2) 0.0382(7) Uani 1 1 d . . .
C19 C 0.2605(3) 0.7015(3) 1.0148(2) 0.0381(8) Uani 1 1 d . . .
N19 N 0.7729(3) -0.1842(2) 0.61306(19) 0.0349(7) Uani 1 1 d . . .
C20 C 0.4023(3) 0.5961(3) 1.0356(3) 0.0432(9) Uani 1 1 d . . .
H20A H 0.4151 0.6169 0.9839 0.052 Uiso 1 1 calc R U .
H20B H 0.4666 0.6086 1.0714 0.052 Uiso 1 1 calc R U .
N20 N 0.2817(2) 0.6020(2) 1.1938(2) 0.0359(7) Uani 1 1 d . . .
C21 C 0.3462(3) 0.4541(3) 0.9594(2) 0.0356(8) Uani 1 1 d . . .
N21 N -0.3203(3) 0.5491(2) 0.84561(19) 0.0360(7) Uani 1 1 d . . .
C22 C 0.2971(3) 0.2962(3) 0.9125(2) 0.0372(8) Uani 1 1 d . . .
H22A H 0.3135 0.3202 0.8626 0.045 Uiso 1 1 calc R U .
H22B H 0.3388 0.2446 0.9232 0.045 Uiso 1 1 calc R U .
N22 N 1.3194(3) 0.1416(2) 0.49665(19) 0.0341(6) Uani 1 1 d . . .
C23 C 0.1149(3) 0.2972(2) 0.8467(2) 0.0287(7) Uani 1 1 d . . .
N23 N 1.3567(3) 0.0432(2) 0.6063(2) 0.0376(7) Uani 1 1 d . . .
C24 C 0.1473(3) 0.8273(3) 1.0310(3) 0.0412(9) Uani 1 1 d . . .
H24A H 0.1694 0.8803 1.0648 0.049 Uiso 1 1 calc R U .
H24B H 0.1664 0.8399 0.9788 0.049 Uiso 1 1 calc R U .
N24 N 1.2505(2) 0.1353(2) 0.68283(19) 0.0320(6) Uani 1 1 d . . .
C25 C -0.0278(3) 0.7920(2) 0.9556(2) 0.0341(8) Uani 1 1 d . . .
N25 N 0.8748(3) -0.2771(2) 0.5350(2) 0.0361(7) Uani 1 1 d . . .
C26 C -0.2179(4) 0.7738(3) 0.9092(2) 0.0410(9) Uani 1 1 d . . .
H26A H -0.1928 0.7893 0.8595 0.049 Uiso 1 1 calc R U .
H26B H -0.2695 0.8162 0.9197 0.049 Uiso 1 1 calc R U .
N26 N 0.7814(3) -0.2360(2) 0.42519(19) 0.0355(7) Uani 1 1 d . . .
C27 C -0.2515(3) 0.6232(3) 0.8431(2) 0.0335(7) Uani 1 1 d . . .
C28 C -0.0672(3) 0.2558(3) 0.7913(2) 0.0340(8) Uani 1 1 d . . .
H28A H -0.0411 0.2858 0.7469 0.041 Uiso 1 1 calc R U .
H28B H -0.0876 0.1935 0.7747 0.041 Uiso 1 1 calc R U .
C29 C 0.2377(3) 0.7425(3) 1.1446(2) 0.0335(7) Uani 1 1 d . . .
H29 H 0.2676 0.8001 1.1697 0.040 Uiso 1 1 calc R U .
C30 C 0.3214(3) 0.6721(3) 1.1464(2) 0.0343(8) Uani 1 1 d . . .
H30 H 0.3909 0.6978 1.1696 0.041 Uiso 1 1 calc R U .
C31 C 0.3911(3) 0.4408(3) 1.0956(2) 0.0370(8) Uani 1 1 d . . .
H31 H 0.4646 0.4435 1.1197 0.044 Uiso 1 1 calc R U .
C32 C 0.3558(3) 0.3457(3) 1.0569(2) 0.0360(8) Uani 1 1 d . . .
H32 H 0.4127 0.3044 1.0636 0.043 Uiso 1 1 calc R U .
C33 C 0.1425(3) 0.1943(2) 0.9475(2) 0.0319(7) Uani 1 1 d . . .
H33 H 0.1791 0.1388 0.9425 0.038 Uiso 1 1 calc R U .
C35 C 0.0257(3) 0.1821(2) 0.9079(2) 0.0303(7) Uani 1 1 d . . .
H35 H 0.0113 0.1241 0.8786 0.036 Uiso 1 1 calc R U .
C36 C 0.3340(3) 0.5220(3) 1.2153(2) 0.0372(8) Uani 1 1 d . . .
H36A H 0.3080 0.4987 1.2624 0.045 Uiso 1 1 calc R U .
H36B H 0.4087 0.5381 1.2283 0.045 Uiso 1 1 calc R U .
C37 C 1.1251(3) -0.2542(3) 0.6211(2) 0.0348(8) Uani 1 1 d . . .
C38 C 0.9764(3) -0.0896(2) 0.7492(2) 0.0323(7) Uani 1 1 d . . .
C39 C 1.0018(3) -0.2381(2) 0.7106(2) 0.0330(7) Uani 1 1 d . . .
H39 H 0.9796 -0.2861 0.7446 0.040 Uiso 1 1 calc R U .
C40 C 1.1089(3) -0.1905(2) 0.7459(2) 0.0321(7) Uani 1 1 d . . .
H40 H 1.1382 -0.2200 0.7937 0.039 Uiso 1 1 calc R U .
C41 C 0.8172(3) -0.1829(3) 0.6946(2) 0.0360(8) Uani 1 1 d . . .
H41A H 0.7989 -0.2406 0.7167 0.043 Uiso 1 1 calc R U .
H41B H 0.7855 -0.1366 0.7232 0.043 Uiso 1 1 calc R U .
C42 C 1.1552(3) -0.0346(3) 0.8075(2) 0.0339(7) Uani 1 1 d . . .
H42A H 1.2034 -0.0657 0.8441 0.041 Uiso 1 1 calc R U .
H42B H 1.1164 0.0043 0.8385 0.041 Uiso 1 1 calc R U .
C43 C 1.2841(3) -0.1695(3) 0.6880(3) 0.0397(8) Uani 1 1 d . . .
H43A H 1.3178 -0.2060 0.6516 0.048 Uiso 1 1 calc R U .
H43B H 1.3176 -0.1791 0.7410 0.048 Uiso 1 1 calc R U .
C44 C 1.3368(3) -0.0491(3) 0.6006(2) 0.0361(8) Uani 1 1 d . . .
C45 C 1.3116(3) -0.0026(3) 0.7293(2) 0.0333(7) Uani 1 1 d . . .
H45 H 1.3665 -0.0127 0.7728 0.040 Uiso 1 1 calc R U .
C46 C 1.1814(3) 0.1012(2) 0.73148(19) 0.0276(6) Uani 1 1 d . . .
C48 C -0.1871(3) 0.3800(3) 0.7816(2) 0.0319(7) Uani 1 1 d . . .
C47 C 0.7730(3) -0.2616(2) 0.5595(2) 0.0339(7) Uani 1 1 d . . .
H47 H 0.7406 -0.3163 0.5801 0.041 Uiso 1 1 calc R U .
C49 C 1.3413(3) 0.0814(3) 0.6823(2) 0.0330(7) Uani 1 1 d . . .
H49 H 1.4056 0.1143 0.7079 0.040 Uiso 1 1 calc R U .
C50 C 1.2486(3) 0.2279(2) 0.6588(2) 0.0345(8) Uani 1 1 d . . .
H50A H 1.3178 0.2579 0.6732 0.041 Uiso 1 1 calc R U .
H50B H 1.1994 0.2586 0.6874 0.041 Uiso 1 1 calc R U .
C51 C 0.9494(4) -0.3290(2) 0.5807(3) 0.0405(9) Uani 1 1 d . . .
H51A H 0.9877 -0.3622 0.5450 0.049 Uiso 1 1 calc R U .
H51B H 0.9115 -0.3728 0.6099 0.049 Uiso 1 1 calc R U .
C52 C 0.7137(3) -0.1181(2) 0.5813(2) 0.0324(7) Uani 1 1 d . . .
C53 C 0.8759(3) -0.2676(2) 0.4555(2) 0.0336(7) Uani 1 1 d . . .
C54 C 1.3970(3) 0.0937(3) 0.5435(2) 0.0387(8) Uani 1 1 d . . .
H54A H 1.4530 0.1367 0.5666 0.046 Uiso 1 1 calc R U .
H54B H 1.4273 0.0522 0.5090 0.046 Uiso 1 1 calc R U .
C55 C 0.7080(3) -0.2317(2) 0.4830(2) 0.0315(7) Uani 1 1 d . . .
H55 H 0.6451 -0.2723 0.4681 0.038 Uiso 1 1 calc R U .
C9 C 0.0029(4) 0.5365(3) 0.9696(2) 0.0379(9) Uani 1 1 d . . .
H9A H -0.0680 0.5497 0.9485 0.046 Uiso 1 1 calc R U .
H9B H 0.0374 0.5913 0.9955 0.046 Uiso 1 1 calc R U .
C5 C 0.0677(3) 0.5137(3) 0.7106(2) 0.0381(8) Uani 1 1 d . . .
H5 H -0.0022 0.4936 0.7121 0.046 Uiso 1 1 calc R U .
O3 O 0.2124(3) 0.4750(3) 0.5088(2) 0.0733(13) Uani 1 1 d . . .
N3 N 0.3203(3) 0.6465(3) 1.0632(2) 0.0388(7) Uani 1 1 d . . .
C3 C 0.2725(3) 0.5699(3) 0.7079(2) 0.0370(8) Uani 1 1 d . . .
H3 H 0.3431 0.5888 0.7081 0.044 Uiso 1 1 calc R U .

loop_
_atom_site_aniso_label
_atom_site_aniso_U_11
_atom_site_aniso_U_22
_atom_site_aniso_U_33
_atom_site_aniso_U_23
_atom_site_aniso_U_13
_atom_site_aniso_U_12
U1 0.02540(10) 0.03115(11) 0.02905(10) 0.00142(6) 0.01291(6) 0.00126(6)
Br1 0.352(5) 0.415(6) 0.595(9) 0.213(6) -0.059(5) -0.129(5)
N1 0.0431(17) 0.0337(15) 0.0255(14) 0.0088(11) 0.0222(12) 0.0108(13)
C1 0.0388(19) 0.0381(19) 0.0329(18) -0.0058(15) 0.0196(15) -0.0021(15)
O1 0.0400(16) 0.0504(18) 0.068(2) -0.0214(16) 0.0225(15) -0.0112(13)
O2 0.0369(15) 0.0536(17) 0.0481(16) -0.0036(13) 0.0256(13) 0.0056(13)
N2 0.0362(16) 0.0345(15) 0.0236(13) -0.0048(11) 0.0023(11) 0.0102(12)
C2 0.0329(17) 0.0291(16) 0.0285(16) 0.0059(13) 0.0158(13) 0.0071(13)
O4 0.063(2) 0.066(2) 0.0477(18) 0.0184(16) 0.0156(16) 0.0321(18)
N4 0.0412(18) 0.0443(19) 0.0395(17) -0.0021(14) 0.0140(14) 0.0024(14)
C4 0.042(2) 0.049(2) 0.0264(17) 0.0024(15) 0.0091(15) 0.0098(17)
O5 0.0319(16) 0.066(2) 0.102(3) 0.013(2) 0.0261(18) 0.0081(15)
N5 0.0323(16) 0.0452(18) 0.0341(16) -0.0026(14) 0.0055(13) 0.0012(13)
C6 0.0374(19) 0.0373(19) 0.0328(18) -0.0006(14) 0.0144(15) -0.0054(15)
N6 0.0304(15) 0.0442(18) 0.0284(14) 0.0002(13) 0.0055(12) 0.0019(13)
O6 0.067(2) 0.0512(17) 0.0256(13) 0.0048(12) 0.0200(13) 0.0094(15)
C7 0.063(3) 0.040(2) 0.0357(19) 0.0119(16) 0.0344(19) 0.0206(19)
N7 0.0303(14) 0.0361(15) 0.0221(13) -0.0039(11) 0.0083(11) 0.0044(12)
O7 0.060(2) 0.066(2) 0.0347(15) -0.0005(14) 0.0204(14) 0.0080(16)
C8 0.0412(19) 0.0378(18) 0.0248(16) 0.0073(14) 0.0197(14) 0.0116(15)
N8 0.0370(17) 0.0487(19) 0.0267(14) 0.0016(13) 0.0136(12) 0.0057(14)
O8 0.0420(16) 0.0569(18) 0.0402(15) 0.0064(13) 0.0110(12) 0.0047(13)
O9 0.0411(14) 0.0362(13) 0.0289(12) 0.0016(10) 0.0115(11) 0.0033(11)
N9 0.0447(18) 0.0427(18) 0.0223(14) 0.0013(12) 0.0079(12) 0.0040(14)
C10 0.0287(18) 0.051(2) 0.0377(19) 0.0003(17) -0.0002(15) 0.0103(16)
N10 0.0491(19) 0.0370(17) 0.0340(16) 0.0019(13) 0.0124(14) 0.0012(14)
O10 0.0570(18) 0.0418(15) 0.0367(14) 0.0054(12) 0.0183(13) -0.0013(13)
C11 0.0278(16) 0.0415(19) 0.0250(15) -0.0027(14) 0.0001(13) 0.0019(14)
O11 0.0590(19) 0.0477(17) 0.0337(14) 0.0002(12) 0.0127(13) 0.0141(14)
N11 0.0341(16) 0.0443(18) 0.0334(16) -0.0004(13) 0.0134(13) 0.0042(13)
C12 0.0369(19) 0.041(2) 0.0283(17) 0.0073(14) 0.0075(14) 0.0067(15)
O12 0.0471(16) 0.0366(14) 0.0434(15) 0.0007(12) 0.0085(13) 0.0081(12)
N12 0.0276(15) 0.0479(18) 0.0327(15) 0.0025(13) 0.0117(12) 0.0022(13)
C13 0.0365(19) 0.048(2) 0.0274(17) 0.0056(15) 0.0108(14) 0.0087(16)
O13 0.0340(14) 0.0497(17) 0.0480(16) 0.0042(13) 0.0120(12) -0.0050(12)
N13 0.0438(18) 0.0397(17) 0.0347(16) 0.0011(13) 0.0094(14) 0.0068(14)
C14 0.043(2) 0.0301(18) 0.040(2) -0.0027(15) 0.0056(16) -0.0027(15)
O14 0.0381(14) 0.0339(13) 0.0398(14) -0.0036(11) 0.0160(11) 0.0031(11)
N14 0.0335(16) 0.0355(16) 0.0341(15) 0.0044(12) 0.0102(12) 0.0032(12)
C15 0.0309(18) 0.0374(19) 0.0376(19) -0.0013(15) 0.0046(14) -0.0058(14)
O15 0.0546(19) 0.0540(18) 0.0406(16) -0.0052(14) 0.0114(14) 0.0114(15)
N15 0.0399(17) 0.0286(15) 0.0348(16) 0.0030(12) 0.0077(13) 0.0015(12)
C16 0.044(2) 0.046(2) 0.0289(17) -0.0026(15) 0.0011(15) 0.0191(17)
O16 0.0566(18) 0.0383(15) 0.0393(15) -0.0056(12) 0.0049(13) 0.0087(13)
N16 0.0423(17) 0.0311(15) 0.0280(14) 0.0022(12) 0.0037(12) 0.0055(13)
C17 0.040(2) 0.040(2) 0.0290(17) -0.0033(14) 0.0043(14) 0.0134(16)
O17 0.0438(16) 0.0450(16) 0.0451(16) -0.0030(13) 0.0122(13) 0.0067(13)
N17 0.0395(17) 0.0443(18) 0.0310(15) -0.0012(13) 0.0093(13) 0.0031(14)
C18 0.044(2) 0.043(2) 0.0319(19) -0.0053(16) 0.0021(16) 0.0164(17)
N18 0.0468(19) 0.0351(16) 0.0325(16) -0.0048(13) 0.0052(14) 0.0039(14)
C19 0.0348(19) 0.042(2) 0.039(2) -0.0057(16) 0.0167(16) -0.0026(15)
N19 0.0413(17) 0.0339(16) 0.0295(15) -0.0002(12) 0.0047(13) 0.0028(13)
C20 0.0310(19) 0.049(2) 0.054(2) -0.0031(19) 0.0239(17) 0.0009(16)
N20 0.0274(15) 0.0412(17) 0.0399(17) -0.0022(14) 0.0096(13) -0.0009(12)
C21 0.0211(15) 0.051(2) 0.0372(19) 0.0019(16) 0.0091(13) 0.0086(14)
N21 0.0321(16) 0.0419(17) 0.0344(16) -0.0033(13) 0.0085(13) -0.0001(13)
C22 0.0289(17) 0.053(2) 0.0316(18) -0.0051(16) 0.0103(14) 0.0087(16)
N22 0.0370(16) 0.0353(16) 0.0299(15) -0.0013(12) 0.0041(12) 0.0013(13)
C23 0.0325(17) 0.0309(16) 0.0241(15) -0.0080(13) 0.0086(13) 0.0054(13)
N23 0.0374(17) 0.0432(18) 0.0337(16) 0.0025(13) 0.0088(13) 0.0070(14)
C24 0.047(2) 0.040(2) 0.041(2) 0.0051(16) 0.0217(17) 0.0002(17)
N24 0.0292(15) 0.0336(15) 0.0345(15) 0.0031(12) 0.0093(12) 0.0000(12)
C25 0.049(2) 0.0272(16) 0.0289(17) 0.0025(13) 0.0124(15) 0.0085(15)
N25 0.0439(18) 0.0297(15) 0.0353(16) -0.0017(12) 0.0071(13) 0.0041(13)
C26 0.054(2) 0.037(2) 0.0314(18) 0.0074(15) 0.0011(17) 0.0068(17)
N26 0.0387(17) 0.0376(17) 0.0317(15) 0.0039(13) 0.0110(13) 0.0000(13)
C27 0.0368(18) 0.0362(18) 0.0284(16) 0.0065(14) 0.0043(14) 0.0073(15)
C28 0.0330(18) 0.047(2) 0.0231(15) -0.0073(14) 0.0084(13) 0.0044(15)
C29 0.0286(17) 0.0406(19) 0.0315(17) -0.0066(14) 0.0101(14) -0.0051(14)
C30 0.0243(16) 0.0403(19) 0.0377(19) -0.0061(15) 0.0065(14) -0.0052(14)
C31 0.0237(16) 0.050(2) 0.0373(19) -0.0037(16) 0.0036(14) 0.0052(15)
C32 0.0291(17) 0.045(2) 0.0347(18) 0.0003(16) 0.0021(14) 0.0099(15)
C33 0.0388(19) 0.0320(17) 0.0265(16) -0.0027(13) 0.0080(14) 0.0087(14)
C35 0.0354(18) 0.0312(17) 0.0260(16) -0.0040(13) 0.0107(13) 0.0042(13)
C36 0.0322(18) 0.047(2) 0.0307(17) -0.0047(16) -0.0003(14) 0.0043(15)
C37 0.050(2) 0.0298(17) 0.0255(16) 0.0057(13) 0.0044(15) 0.0095(15)
C38 0.0425(19) 0.0313(17) 0.0244(15) 0.0069(13) 0.0090(14) 0.0023(14)
C39 0.045(2) 0.0264(16) 0.0285(16) 0.0082(13) 0.0067(14) 0.0037(14)
C40 0.043(2) 0.0313(17) 0.0241(15) 0.0084(13) 0.0080(14) 0.0065(14)
C41 0.041(2) 0.042(2) 0.0270(17) 0.0061(14) 0.0122(15) 0.0021(16)
C42 0.044(2) 0.0374(19) 0.0207(15) -0.0010(13) 0.0064(14) -0.0006(15)
C43 0.037(2) 0.040(2) 0.043(2) 0.0053(16) 0.0064(16) 0.0127(16)
C44 0.0298(17) 0.046(2) 0.0329(18) 0.0001(16) 0.0040(14) 0.0086(15)
C45 0.0283(17) 0.043(2) 0.0285(16) 0.0019(14) 0.0011(13) 0.0053(14)
C46 0.0290(16) 0.0298(16) 0.0227(14) -0.0057(12) 0.0024(12) -0.0037(13)
C48 0.0256(16) 0.0413(19) 0.0278(16) -0.0068(14) 0.0035(13) -0.0034(14)
C47 0.042(2) 0.0265(16) 0.0332(18) 0.0023(13) 0.0085(15) -0.0066(14)
C49 0.0239(16) 0.044(2) 0.0305(17) -0.0012(15) 0.0016(13) -0.0009(14)
C50 0.042(2) 0.0280(17) 0.0333(18) -0.0053(14) 0.0091(15) -0.0072(14)
C51 0.057(2) 0.0225(16) 0.041(2) -0.0025(14) 0.0009(18) 0.0054(16)
C52 0.0323(17) 0.0326(18) 0.0324(17) 0.0004(14) 0.0086(14) -0.0056(14)
C53 0.0392(19) 0.0222(15) 0.0385(19) -0.0029(13) 0.0055(15) -0.0047(13)
C54 0.0277(17) 0.054(2) 0.0357(19) 0.0038(17) 0.0091(14) 0.0040(16)
C55 0.0327(17) 0.0296(17) 0.0317(17) -0.0019(13) 0.0084(14) -0.0090(13)
C9 0.053(2) 0.0378(19) 0.0299(17) 0.0078(15) 0.0272(17) 0.0150(17)
C5 0.0356(19) 0.042(2) 0.040(2) 0.0045(16) 0.0215(16) -0.0043(15)
O3 0.062(2) 0.113(3) 0.0448(19) -0.036(2) 0.0267(17) -0.023(2)
N3 0.0308(16) 0.052(2) 0.0366(17) -0.0036(14) 0.0142(13) 0.0059(14)
C3 0.0269(17) 0.053(2) 0.0333(18) 0.0023(16) 0.0122(14) 0.0043(15)

loop_
_atom_type_symbol
_atom_type_description
_atom_type_scat_dispersion_real
_atom_type_scat_dispersion_imag
_atom_type_scat_source
C C 0.0033 0.0016 'International Tables Vol C Tables 4.2.6.8 and 6.1.1.4'
H H 0.0000 0.0000 'International Tables Vol C Tables 4.2.6.8 and 6.1.1.4'
N N 0.0061 0.0033 'International Tables Vol C Tables 4.2.6.8 and 6.1.1.4'
O O 0.0106 0.0060 'International Tables Vol C Tables 4.2.6.8 and 6.1.1.4'
U U -9.6767 9.6646 'International Tables Vol C Tables 4.2.6.8 and 6.1.1.4'
Br Br -0.2901 2.4595 'International Tables Vol C Tables 4.2.6.8 and 6.1.1.4'

loop_
_geom_angle_atom_site_label_1
_geom_angle_atom_site_label_2
_geom_angle_atom_site_label_3
_geom_angle
_geom_angle_site_symmetry_1
_geom_angle_site_symmetry_3
O1 U1 O1 180.0 . 2_666
O1 U1 O4 90.12(17) . .
O1 U1 O4 89.88(17) 2_666 .
O1 U1 O4 89.88(17) . 2_666
O1 U1 O4 90.12(17) 2_666 2_666
O4 U1 O4 180.0 . 2_666
O1 U1 O2 92.77(13) . 2_666
O1 U1 O2 87.23(13) 2_666 2_666
O4 U1 O2 92.04(12) . 2_666
O4 U1 O2 87.96(12) 2_666 2_666
O1 U1 O2 87.23(13) . .
O1 U1 O2 92.77(13) 2_666 .
O4 U1 O2 87.96(12) . .
O4 U1 O2 92.04(12) 2_666 .
O2 U1 O2 180.0 2_666 .
C5 N1 C4 120.6(3) . .
C5 N1 C7 118.9(3) . .
C4 N1 C7 120.5(4) . .
O3 C1 O2 127.0(4) . .
O3 C1 C2 119.1(4) . .
O2 C1 C2 113.8(3) . .
C1 O2 U1 133.5(3) . .
C13 N2 C14 121.5(3) . .
C13 N2 C16 118.6(3) . .
C14 N2 C16 119.9(3) . .
C3 C2 C6 118.4(3) . .
C3 C2 C1 123.1(3) . .
C6 C2 C1 118.5(3) . .
C10 O4 U1 141.7(3) . .
C21 N4 C31 112.8(3) . .
C21 N4 C20 122.5(4) . .
C31 N4 C20 124.5(4) . .
N1 C4 C3 119.7(4) . .
N1 C4 H4 120.1 . .
C3 C4 H4 120.1 . .
C21 N5 C32 112.6(3) . .
C21 N5 C22 122.5(3) . .
C32 N5 C22 124.3(3) . .
C5 C6 C2 119.5(4) . .
C5 C6 H6 120.3 . .
C2 C6 H6 120.3 . .
C23 N6 C33 112.4(3) . .
C23 N6 C22 122.0(3) . .
C33 N6 C22 125.1(3) . .
N1 C7 C8 113.6(3) . .
N1 C7 H7A 108.8 . .
C8 C7 H7A 108.8 . .
N1 C7 H7B 108.8 . .
C8 C7 H7B 108.8 . .
H7A C7 H7B 107.7 . .
C23 N7 C35 111.5(3) . .
C23 N7 C28 119.5(3) . .
C35 N7 C28 120.2(3) . .
C7 C8 C9 110.5(3) . .
C7 C8 H8A 109.6 . .
C9 C8 H8A 109.6 . .
C7 C8 H8B 109.6 . .
C9 C8 H8B 109.6 . .
H8A C8 H8B 108.1 . .
C25 N8 C35 112.9(3) . 2_567
C25 N8 C24 122.7(3) . .
C35 N8 C24 124.4(3) 2_567 .
C25 N9 C26 122.6(3) . .
C25 N9 C33 112.6(3) . 2_567
C26 N9 C33 123.7(3) . 2_567
O5 C10 O4 125.8(4) . .
O5 C10 C11 119.1(4) . .
O4 C10 C11 114.8(4) . .
C27 N10 C32 113.4(3) . 2_567
C27 N10 C26 122.4(3) . .
C32 N10 C26 123.5(3) 2_567 .
C15 C11 C12 118.7(4) . .
C15 C11 C10 120.0(4) . .
C12 C11 C10 121.2(4) . .
C19 N11 C29 112.0(3) . .
C19 N11 C24 121.7(3) . .
C29 N11 C24 123.0(3) . .
C13 C12 C11 119.3(4) . .
C13 C12 H12 120.4 . .
C11 C12 H12 120.4 . .
C48 N12 C28 122.8(3) . .
C48 N12 C29 112.4(3) . 2_567
C28 N12 C29 124.4(3) . 2_567
N2 C13 C12 120.5(4) . .
N2 C13 H13 119.8 . .
C12 C13 H13 119.8 . .
C44 N13 C43 121.8(3) . .
C44 N13 C45 112.5(3) . .
C43 N13 C45 123.6(3) . .
N2 C14 C15 119.8(4) . .
N2 C14 H14 120.1 . .
C15 C14 H14 120.1 . .
C46 N14 C42 121.4(3) . .
C46 N14 C45 112.9(3) . .
C42 N14 C45 125.6(3) . .
C14 C15 C11 120.2(4) . .
C14 C15 H15 119.9 . .
C11 C15 H15 119.9 . .
C38 N15 C40 112.8(3) . .
C38 N15 C42 123.0(3) . .
C40 N15 C42 122.9(3) . .
N2 C16 C17 112.4(3) . .
N2 C16 H16A 109.1 . .
C17 C16 H16A 109.1 . .
N2 C16 H16B 109.1 . .
C17 C16 H16B 109.1 . .
H16A C16 H16B 107.9 . .
C38 N16 C41 121.0(3) . .
C38 N16 C39 110.8(3) . .
C41 N16 C39 122.7(3) . .
C16 C17 C18 110.2(3) . .
C16 C17 H17A 109.6 . .
C18 C17 H17A 109.6 . .
C16 C17 H17B 109.6 . .
C18 C17 H17B 109.6 . .
H17A C17 H17B 108.1 . .
C37 N17 C43 122.3(3) . .
C37 N17 C40 112.0(3) . .
C43 N17 C40 124.9(3) . .
C18 C18 C17 112.2(4) 2_756 .
C18 C18 H18A 109.2 2_756 .
C17 C18 H18A 109.2 . .
C18 C18 H18B 109.2 2_756 .
C17 C18 H18B 109.2 . .
H18A C18 H18B 107.9 . .
C37 N18 C39 113.1(3) . .
C37 N18 C51 122.1(3) . .
C39 N18 C51 124.8(4) . .
O7 C19 N11 126.4(4) . .
O7 C19 N3 125.7(4) . .
N11 C19 N3 107.9(3) . .
C52 N19 C41 123.2(3) . .
C52 N19 C47 112.8(3) . .
C41 N19 C47 123.5(3) . .
N4 C20 N3 113.5(3) . .
N4 C20 H20A 108.9 . .
N3 C20 H20A 108.9 . .
N4 C20 H20B 108.9 . .
N3 C20 H20B 108.9 . .
H20A C20 H20B 107.7 . .
C48 N20 C36 122.3(3) 2_567 .
C48 N20 C30 112.7(3) 2_567 .
C36 N20 C30 125.0(3) . .
O8 C21 N5 126.4(4) . .
O8 C21 N4 125.6(4) . .
N5 C21 N4 107.9(3) . .
C27 N21 C31 112.7(3) . 2_567
C27 N21 C36 122.4(3) . 2_567
C31 N21 C36 123.6(3) 2_567 2_567
N6 C22 N5 113.7(3) . .
N6 C22 H22A 108.8 . .
N5 C22 H22A 108.8 . .
N6 C22 H22B 108.8 . .
N5 C22 H22B 108.8 . .
H22A C22 H22B 107.7 . .
C52 N22 C54 122.2(3) 2_756 .
C52 N22 C55 111.9(3) 2_756 2_756
C54 N22 C55 123.6(3) . 2_756
O9 C23 N6 125.7(3) . .
O9 C23 N7 126.6(3) . .
N6 C23 N7 107.8(3) . .
C44 N23 C49 113.0(3) . .
C44 N23 C54 122.1(3) . .
C49 N23 C54 124.7(3) . .
N8 C24 N11 114.5(3) . .
N8 C24 H24A 108.6 . .
N11 C24 H24A 108.6 . .
N8 C24 H24B 108.6 . .
N11 C24 H24B 108.6 . .
H24A C24 H24B 107.6 . .
C46 N24 C50 120.8(3) . .
C46 N24 C49 111.9(3) . .
C50 N24 C49 124.1(3) . .
O6 C25 N8 126.2(4) . .
O6 C25 N9 125.8(4) . .
N8 C25 N9 107.9(3) . .
C53 N25 C51 121.8(3) . .
C53 N25 C47 112.2(3) . .
C51 N25 C47 121.9(3) . .
N9 C26 N10 114.2(3) . .
N9 C26 H26A 108.7 . .
N10 C26 H26A 108.7 . .
N9 C26 H26B 108.7 . .
N10 C26 H26B 108.7 . .
H26A C26 H26B 107.6 . .
C53 N26 C55 112.8(3) . .
C53 N26 C50 122.5(3) . 2_756
C55 N26 C50 123.3(3) . 2_756
O10 C27 N10 126.5(4) . .
O10 C27 N21 125.6(4) . .
N10 C27 N21 107.9(3) . .
N12 C28 N7 113.5(3) . .
N12 C28 H28A 108.9 . .
N7 C28 H28A 108.9 . .
N12 C28 H28B 108.9 . .
N7 C28 H28B 108.9 . .
H28A C28 H28B 107.7 . .
N11 C29 N12 115.2(3) . 2_567
N11 C29 C30 104.1(3) . .
N12 C29 C30 103.3(3) 2_567 .
N11 C29 H29 111.2 . .
N12 C29 H29 111.2 2_567 .
C30 C29 H29 111.2 . .
N20 C30 N3 114.6(3) . .
N20 C30 C29 103.6(3) . .
N3 C30 C29 103.1(3) . .
N20 C30 H30 111.7 . .
N3 C30 H30 111.7 . .
C29 C30 H30 111.7 . .
N4 C31 N21 115.6(3) . 2_567
N4 C31 C32 103.2(3) . .
N21 C31 C32 103.3(3) 2_567 .
N4 C31 H31 111.4 . .
N21 C31 H31 111.4 2_567 .
C32 C31 H31 111.4 . .
N5 C32 N10 115.5(3) . 2_567
N5 C32 C31 103.2(3) . .
N10 C32 C31 102.7(3) 2_567 .
N5 C32 H32 111.6 . .
N10 C32 H32 111.6 2_567 .
C31 C32 H32 111.6 . .
N6 C33 N9 115.7(3) . 2_567
N6 C33 C35 103.3(3) . .
N9 C33 C35 102.9(3) 2_567 .
N6 C33 H33 111.4 . .
N9 C33 H33 111.4 2_567 .
C35 C33 H33 111.4 . .
N7 C35 N8 115.0(3) . 2_567
N7 C35 C33 103.1(3) . .
N8 C35 C33 103.1(3) 2_567 .
N7 C35 H35 111.7 . .
N8 C35 H35 111.7 2_567 .
C33 C35 H35 111.7 . .
N20 C36 N21 114.4(3) . 2_567
N20 C36 H36A 108.7 . .
N21 C36 H36A 108.7 2_567 .
N20 C36 H36B 108.7 . .
N21 C36 H36B 108.7 2_567 .
H36A C36 H36B 107.6 . .
O11 C37 N18 126.2(4) . .
O11 C37 N17 125.8(4) . .
N18 C37 N17 108.0(3) . .
O12 C38 N15 126.5(4) . .
O12 C38 N16 125.9(4) . .
N15 C38 N16 107.6(3) . .
N18 C39 N16 116.3(3) . .
N18 C39 C40 103.1(3) . .
N16 C39 C40 103.7(3) . .
N18 C39 H39 111.0 . .
N16 C39 H39 111.0 . .
C40 C39 H39 111.0 . .
N15 C40 N17 116.1(3) . .
N15 C40 C39 103.2(3) . .
N17 C40 C39 103.4(3) . .
N15 C40 H40 111.2 . .
N17 C40 H40 111.2 . .
C39 C40 H40 111.2 . .
N19 C41 N16 114.1(3) . .
N19 C41 H41A 108.7 . .
N16 C41 H41A 108.7 . .
N19 C41 H41B 108.7 . .
N16 C41 H41B 108.7 . .
H41A C41 H41B 107.6 . .
N15 C42 N14 113.8(3) . .
N15 C42 H42A 108.8 . .
N14 C42 H42A 108.8 . .
N15 C42 H42B 108.8 . .
N14 C42 H42B 108.8 . .
H42A C42 H42B 107.7 . .
N17 C43 N13 113.5(3) . .
N17 C43 H43A 108.9 . .
N13 C43 H43A 108.9 . .
N17 C43 H43B 108.9 . .
N13 C43 H43B 108.9 . .
H43A C43 H43B 107.7 . .
O15 C44 N23 126.4(4) . .
O15 C44 N13 126.5(4) . .
N23 C44 N13 107.2(3) . .
N14 C45 N13 115.8(3) . .
N14 C45 C49 102.9(3) . .
N13 C45 C49 103.1(3) . .
N14 C45 H45 111.4 . .
N13 C45 H45 111.4 . .
C49 C45 H45 111.4 . .
O14 C46 N24 126.4(3) . .
O14 C46 N14 125.4(3) . .
N24 C46 N14 108.2(3) . .
O13 C48 N12 126.0(4) . .
O13 C48 N20 125.9(4) . 2_567
N12 C48 N20 108.1(3) . 2_567
N25 C47 N19 114.4(3) . .
N25 C47 C55 103.8(3) . .
N19 C47 C55 102.9(3) . .
N25 C47 H47 111.7 . .
N19 C47 H47 111.7 . .
C55 C47 H47 111.7 . .
N23 C49 N24 115.4(3) . .
N23 C49 C45 103.3(3) . .
N24 C49 C45 103.4(3) . .
N23 C49 H49 111.4 . .
N24 C49 H49 111.4 . .
C45 C49 H49 111.4 . .
N24 C50 N26 113.2(3) . 2_756
N24 C50 H50A 108.9 . .
N26 C50 H50A 108.9 2_756 .
N24 C50 H50B 108.9 . .
N26 C50 H50B 108.9 2_756 .
H50A C50 H50B 107.8 . .
N25 C51 N18 113.7(3) . .
N25 C51 H51A 108.8 . .
N18 C51 H51A 108.8 . .
N25 C51 H51B 108.8 . .
N18 C51 H51B 108.8 . .
H51A C51 H51B 107.7 . .
O16 C52 N19 125.9(4) . .
O16 C52 N22 125.8(4) . 2_756
N19 C52 N22 108.4(3) . 2_756
O17 C53 N25 126.0(4) . .
O17 C53 N26 126.0(4) . .
N25 C53 N26 108.0(3) . .
N22 C54 N23 114.2(3) . .
N22 C54 H54A 108.7 . .
N23 C54 H54A 108.7 . .
N22 C54 H54B 108.7 . .
N23 C54 H54B 108.7 . .
H54A C54 H54B 107.6 . .
N26 C55 N22 115.1(3) . 2_756
N26 C55 C47 102.8(3) . .
N22 C55 C47 103.7(3) 2_756 .
N26 C55 H55 111.5 . .
N22 C55 H55 111.5 2_756 .
C47 C55 H55 111.5 . .
C8 C9 C9 112.3(4) . 2_567
C8 C9 H9A 109.1 . .
C9 C9 H9A 109.1 2_567 .
C8 C9 H9B 109.1 . .
C9 C9 H9B 109.1 2_567 .
H9A C9 H9B 107.9 . .
N1 C5 C6 121.4(4) . .
N1 C5 H5 119.3 . .
C6 C5 H5 119.3 . .
C19 N3 C20 122.3(3) . .
C19 N3 C30 111.7(3) . .
C20 N3 C30 121.8(4) . .
C4 C3 C2 120.4(4) . .
C4 C3 H3 119.8 . .
C2 C3 H3 119.8 . .

loop_
_geom_bond_atom_site_label_1
_geom_bond_atom_site_label_2
_geom_bond_distance
_geom_bond_site_symmetry_2
U1 O1 1.756(3) .
U1 O1 1.756(3) 2_666
U1 O4 2.273(3) .
U1 O4 2.273(3) 2_666
U1 O2 2.306(3) 2_666
U1 O2 2.306(3) .
N1 C5 1.331(5) .
N1 C4 1.351(5) .
N1 C7 1.495(4) .
C1 O3 1.209(5) .
C1 O2 1.285(5) .
C1 C2 1.523(5) .
N2 C13 1.339(5) .
N2 C14 1.342(5) .
N2 C16 1.483(5) .
C2 C3 1.379(6) .
C2 C6 1.382(5) .
O4 C10 1.285(6) .
N4 C21 1.373(5) .
N4 C31 1.436(6) .
N4 C20 1.442(6) .
C4 C3 1.378(5) .
C4 H4 0.9300 .
O5 C10 1.211(6) .
N5 C21 1.368(6) .
N5 C32 1.443(5) .
N5 C22 1.454(5) .
C6 C5 1.371(5) .
C6 H6 0.9300 .
N6 C23 1.376(5) .
N6 C33 1.435(5) .
N6 C22 1.446(5) .
O6 C25 1.211(5) .
C7 C8 1.511(5) .
C7 H7A 0.9700 .
C7 H7B 0.9700 .
N7 C23 1.384(5) .
N7 C35 1.440(5) .
N7 C28 1.449(5) .
O7 C19 1.210(5) .
C8 C9 1.522(4) .
C8 H8A 0.9700 .
C8 H8B 0.9700 .
N8 C25 1.367(5) .
N8 C35 1.446(4) 2_567
N8 C24 1.446(5) .
O8 C21 1.213(5) .
O9 C23 1.208(5) .
N9 C25 1.381(5) .
N9 C26 1.433(5) .
N9 C33 1.447(4) 2_567
C10 C11 1.515(5) .
N10 C27 1.361(5) .
N10 C32 1.444(5) 2_567
N10 C26 1.453(5) .
O10 C27 1.218(5) .
C11 C15 1.379(6) .
C11 C12 1.389(5) .
O11 C37 1.218(5) .
N11 C19 1.375(5) .
N11 C29 1.443(5) .
N11 C24 1.447(6) .
C12 C13 1.377(5) .
C12 H12 0.9300 .
O12 C38 1.215(5) .
N12 C48 1.365(5) .
N12 C28 1.446(5) .
N12 C29 1.449(5) 2_567
C13 H13 0.9300 .
O13 C48 1.206(5) .
N13 C44 1.378(5) .
N13 C43 1.446(5) .
N13 C45 1.447(5) .
C14 C15 1.374(6) .
C14 H14 0.9300 .
O14 C46 1.210(4) .
N14 C46 1.369(5) .
N14 C42 1.441(5) .
N14 C45 1.442(5) .
C15 H15 0.9300 .
O15 C44 1.214(5) .
N15 C38 1.372(5) .
N15 C40 1.435(5) .
N15 C42 1.436(5) .
C16 C17 1.509(5) .
C16 H16A 0.9700 .
C16 H16B 0.9700 .
O16 C52 1.216(5) .
N16 C38 1.388(5) .
N16 C41 1.444(5) .
N16 C39 1.449(5) .
C17 C18 1.514(5) .
C17 H17A 0.9700 .
C17 H17B 0.9700 .
O17 C53 1.214(5) .
N17 C37 1.375(5) .
N17 C43 1.443(5) .
N17 C40 1.450(5) .
C18 C18 1.511(7) 2_756
C18 H18A 0.9700 .
C18 H18B 0.9700 .
N18 C37 1.366(6) .
N18 C39 1.441(5) .
N18 C51 1.447(5) .
C19 N3 1.377(6) .
N19 C52 1.361(5) .
N19 C41 1.436(5) .
N19 C47 1.450(5) .
C20 N3 1.443(5) .
C20 H20A 0.9700 .
C20 H20B 0.9700 .
N20 C48 1.369(5) 2_567
N20 C36 1.434(5) .
N20 C30 1.438(5) .
N21 C27 1.371(5) .
N21 C31 1.442(5) 2_567
N21 C36 1.448(5) 2_567
C22 H22A 0.9700 .
C22 H22B 0.9700 .
N22 C52 1.375(5) 2_756
N22 C54 1.434(5) .
N22 C55 1.447(5) 2_756
N23 C44 1.377(5) .
N23 C49 1.442(5) .
N23 C54 1.448(5) .
C24 H24A 0.9700 .
C24 H24B 0.9700 .
N24 C46 1.368(4) .
N24 C50 1.444(5) .
N24 C49 1.454(5) .
N25 C53 1.367(5) .
N25 C51 1.436(5) .
N25 C47 1.447(5) .
C26 H26A 0.9700 .
C26 H26B 0.9700 .
N26 C53 1.374(5) .
N26 C55 1.445(5) .
N26 C50 1.447(5) 2_756
C28 H28A 0.9700 .
C28 H28B 0.9700 .
C29 N12 1.449(5) 2_567
C29 C30 1.542(5) .
C29 H29 0.9800 .
C30 N3 1.457(5) .
C30 H30 0.9800 .
C31 N21 1.442(5) 2_567
C31 C32 1.560(6) .
C31 H31 0.9800 .
C32 N10 1.444(5) 2_567
C32 H32 0.9800 .
C33 N9 1.447(4) 2_567
C33 C35 1.564(5) .
C33 H33 0.9800 .
C35 N8 1.446(4) 2_567
C35 H35 0.9800 .
C36 N21 1.448(5) 2_567
C36 H36A 0.9700 .
C36 H36B 0.9700 .
C39 C40 1.552(5) .
C39 H39 0.9800 .
C40 H40 0.9800 .
C41 H41A 0.9700 .
C41 H41B 0.9700 .
C42 H42A 0.9700 .
C42 H42B 0.9700 .
C43 H43A 0.9700 .
C43 H43B 0.9700 .
C45 C49 1.550(5) .
C45 H45 0.9800 .
C48 N20 1.369(5) 2_567
C47 C55 1.551(5) .
C47 H47 0.9800 .
C49 H49 0.9800 .
C50 N26 1.447(5) 2_756
C50 H50A 0.9700 .
C50 H50B 0.9700 .
C51 H51A 0.9700 .
C51 H51B 0.9700 .
C52 N22 1.375(5) 2_756
C54 H54A 0.9700 .
C54 H54B 0.9700 .
C55 N22 1.447(5) 2_756
C55 H55 0.9800 .
C9 C9 1.522(7) 2_567
C9 H9A 0.9700 .
C9 H9B 0.9700 .
C5 H5 0.9300 .
C3 H3 0.9300 .
